data_4128765
loop_
_publ_author_name
'Kennedy, C. Rose'
'Zhong, Hongyu'
'Macaulay, Rachel L.'
'Chirik, Paul J.'

_publ_section_title
;
 Regio- and Diastereoselective Iron-Catalyzed [4+4]-Cycloaddition of
 1,3-Dienes.
;
_journal_issue 21
_journal_name_full 'Journal of the American Chemical Society'
_journal_page_first 8557
_journal_page_last 8573
_journal_paper_doi 10.1021/jacs.9b02443
_journal_volume 141
_journal_year 2019
_chemical_formula_sum 'C42 H52 Fe N4'
_chemical_formula_weight 668.73
_space_group_crystal_system monoclinic
_space_group_IT_number 14
_space_group_name_Hall '-P 2ybc'
_space_group_name_H-M_alt 'P 1 21/c 1'
_atom_sites_solution_hydrogens geom
_audit_creation_method SHELXL-2014
_audit_update_record
;
2017-08-13 # Formatted by publCIF
;
_cell_angle_alpha 90
_cell_angle_beta 115.941(2)
_cell_angle_gamma 90
_cell_formula_units_Z 4
_cell_length_a 13.2598(4)
_cell_length_b 20.1582(7)
_cell_length_c 14.9573(5)
_cell_measurement_reflns_used 9843
_cell_measurement_temperature 100(2)
_cell_measurement_theta_max 66.86
_cell_measurement_theta_min 3.95
_cell_volume 3595.2(2)
_computing_structure_refinement 'SHELXL-2014 (Sheldrick, 2014)'
_diffrn_ambient_temperature 100(2)
_diffrn_measured_fraction_theta_full 0.977
_diffrn_measured_fraction_theta_max 0.992
_diffrn_measurement_device_type 'Bruker D8 Venture Photon 100 CMOS'
_diffrn_measurement_method 'phi and omega scans'
_diffrn_radiation_source 'I\mS microfocus source'
_diffrn_radiation_type CuK\a
_diffrn_radiation_wavelength 1.54178
_diffrn_reflns_av_R_equivalents 0.1576
_diffrn_reflns_av_unetI/netI 0.0841
_diffrn_reflns_Laue_measured_fraction_full 0.977
_diffrn_reflns_Laue_measured_fraction_max 0.992
_diffrn_reflns_limit_h_max 15
_diffrn_reflns_limit_h_min -15
_diffrn_reflns_limit_k_max 24
_diffrn_reflns_limit_k_min -24
_diffrn_reflns_limit_l_max 17
_diffrn_reflns_limit_l_min -17
_diffrn_reflns_number 47387
_diffrn_reflns_point_group_measured_fraction_full 0.977
_diffrn_reflns_point_group_measured_fraction_max 0.992
_diffrn_reflns_theta_full 67.679
_diffrn_reflns_theta_max 66.990
_diffrn_reflns_theta_min 3.707
_exptl_absorpt_coefficient_mu 3.616
_exptl_absorpt_correction_T_max 0.7524
_exptl_absorpt_correction_T_min 0.3688
_exptl_absorpt_correction_type multi-scan
_exptl_absorpt_process_details 'TWINABS BRUKER AXS'
_exptl_crystal_colour brown
_exptl_crystal_density_diffrn 1.235
_exptl_crystal_description plate
_exptl_crystal_F_000 1432
_exptl_crystal_size_max 0.258
_exptl_crystal_size_mid 0.115
_exptl_crystal_size_min 0.072
_refine_diff_density_max 1.065
_refine_diff_density_min -0.727
_refine_diff_density_rms 0.122
_refine_ls_extinction_method none
_refine_ls_goodness_of_fit_ref 1.086
_refine_ls_hydrogen_treatment constr
_refine_ls_matrix_type full
_refine_ls_number_parameters 425
_refine_ls_number_reflns 6343
_refine_ls_number_restraints 0
_refine_ls_restrained_S_all 1.086
_refine_ls_R_factor_all 0.1548
_refine_ls_R_factor_gt 0.1114
_refine_ls_shift/su_max 0.000
_refine_ls_shift/su_mean 0.000
_refine_ls_structure_factor_coef Fsqd
_refine_ls_weighting_details 'w=1/[\s^2^(Fo^2^)+49.9580P] where P=(Fo^2^+2Fc^2^)/3'
_refine_ls_weighting_scheme calc
_refine_ls_wR_factor_gt 0.2260
_refine_ls_wR_factor_ref 0.2487
_reflns_Friedel_coverage 0.000
_reflns_number_gt 4313
_reflns_number_total 6343
_reflns_threshold_expression 'I > 2\s(I)'
_cod_data_source_file ja9b02443_si_001.cif
_cod_data_source_block (MesPI)2Fe(isoprene)
_cod_depositor_comments
;

2020-10-09
Z value and formula fixed to values more according to usual
chemical conventions.                 miguel
;
_cod_original_formula_sum 'C28 H34.67 Fe0.67 N2.67'
_cod_original_formula_weight 445.82
_cod_original_formula_units_Z 6
_cod_original_sg_symbol_H-M 'P 21/c'
_cod_database_code 4128765
_shelx_space_group_comment
;
The symmetry employed for this shelxl refinement is uniquely defined
by the following loop, which should always be used as a source of
symmetry information in preference to the above space-group names.
They are only intended as comments.
;
_shelxl_version_number 2014-3

loop_
_space_group_symop_operation_xyz
'x, y, z'
'-x, y+1/2, -z+1/2'
'-x, -y, -z'
'x, -y-1/2, z-1/2'

loop_
_atom_site_label
_atom_site_type_symbol
_atom_site_fract_x
_atom_site_fract_y
_atom_site_fract_z
_atom_site_U_iso_or_equiv
_atom_site_adp_type
_atom_site_occupancy
_atom_site_site_symmetry_order
_atom_site_calc_flag
_atom_site_refinement_flags_posn
_atom_site_refinement_flags_adp
C1 C 0.2291(6) 0.5994(3) 0.3647(5) 0.0196(15) Uani 1 1 d . .
H1 H 0.1840 0.5847 0.3005 0.023 Uiso 1 1 calc R U
C2 C 0.1827(6) 0.6032(4) 0.4299(5) 0.0207(15) Uani 1 1 d . .
H2 H 0.1072 0.5935 0.4090 0.025 Uiso 1 1 calc R U
C3 C 0.2503(6) 0.6220(4) 0.5293(5) 0.0227(16) Uani 1 1 d . .
H3 H 0.2211 0.6234 0.5756 0.027 Uiso 1 1 calc R U
C4 C 0.3582(6) 0.6380(4) 0.5554(5) 0.0210(16) Uani 1 1 d . .
H4 H 0.4044 0.6501 0.6207 0.025 Uiso 1 1 calc R U
C5 C 0.4020(6) 0.6365(4) 0.4845(5) 0.0165(14) Uani 1 1 d . .
C6 C 0.5113(6) 0.6565(3) 0.5030(5) 0.0154(14) Uani 1 1 d . .
C7 C 0.5946(6) 0.6803(4) 0.6045(5) 0.0238(17) Uani 1 1 d . .
H7A H 0.5610 0.6782 0.6497 0.036 Uiso 1 1 calc R U
H7B H 0.6600 0.6525 0.6284 0.036 Uiso 1 1 calc R U
H7C H 0.6157 0.7252 0.5997 0.036 Uiso 1 1 calc R U
C8 C 0.6418(5) 0.6711(3) 0.4340(5) 0.0166(14) Uani 1 1 d . .
C9 C 0.7359(6) 0.6299(4) 0.4867(5) 0.0191(15) Uani 1 1 d . .
C10 C 0.8375(6) 0.6475(4) 0.4882(5) 0.0207(16) Uani 1 1 d . .
H10 H 0.8991 0.6203 0.5226 0.025 Uiso 1 1 calc R U
C11 C 0.8526(6) 0.7033(4) 0.4415(5) 0.0199(16) Uani 1 1 d . .
C12 C 0.7583(5) 0.7444(4) 0.3920(5) 0.0159(14) Uani 1 1 d . .
H12 H 0.7658 0.7829 0.3611 0.019 Uiso 1 1 calc R U
C13 C 0.6559(6) 0.7291(3) 0.3883(5) 0.0178(15) Uani 1 1 d . .
C14 C 0.7273(6) 0.5670(4) 0.5371(6) 0.0283(18) Uani 1 1 d . .
H14A H 0.6520 0.5619 0.5295 0.042 Uiso 1 1 calc R U
H14B H 0.7465 0.5298 0.5076 0.042 Uiso 1 1 calc R U
H14C H 0.7780 0.5692 0.6066 0.042 Uiso 1 1 calc R U
C15 C 0.9656(6) 0.7199(4) 0.4463(6) 0.0263(17) Uani 1 1 d . .
H15A H 0.9601 0.7600 0.4099 0.039 Uiso 1 1 calc R U
H15B H 1.0188 0.7260 0.5144 0.039 Uiso 1 1 calc R U
H15C H 0.9899 0.6843 0.4177 0.039 Uiso 1 1 calc R U
C16 C 0.5574(5) 0.7743(4) 0.3336(5) 0.0172(15) Uani 1 1 d . .
H16A H 0.4923 0.7569 0.3378 0.026 Uiso 1 1 calc R U
H16B H 0.5737 0.8177 0.3629 0.026 Uiso 1 1 calc R U
H16C H 0.5434 0.7772 0.2650 0.026 Uiso 1 1 calc R U
C17 C 0.5948(6) 0.6032(4) 0.2419(5) 0.0197(15) Uani 1 1 d . .
H17 H 0.6380 0.5844 0.3037 0.024 Uiso 1 1 calc R U
C18 C 0.6446(6) 0.6121(4) 0.1784(5) 0.0201(15) Uani 1 1 d . .
H18 H 0.7192 0.6007 0.1981 0.024 Uiso 1 1 calc R U
C19 C 0.5801(6) 0.6388(4) 0.0841(5) 0.0232(16) Uani 1 1 d . .
H19 H 0.6109 0.6447 0.0395 0.028 Uiso 1 1 calc R U
C20 C 0.4722(6) 0.6559(4) 0.0586(5) 0.0198(15) Uani 1 1 d . .
H20 H 0.4281 0.6727 -0.0045 0.024 Uiso 1 1 calc R U
C21 C 0.4260(6) 0.6483(3) 0.1275(5) 0.0176(15) Uani 1 1 d . .
C22 C 0.3171(6) 0.6685(4) 0.1112(5) 0.0174(15) Uani 1 1 d . .
C23 C 0.2387(6) 0.7012(4) 0.0153(5) 0.0218(16) Uani 1 1 d . .
H23A H 0.2736 0.7031 -0.0289 0.033 Uiso 1 1 calc R U
H23B H 0.1706 0.6759 -0.0150 0.033 Uiso 1 1 calc R U
H23C H 0.2218 0.7453 0.0287 0.033 Uiso 1 1 calc R U
C24 C 0.1863(5) 0.6789(4) 0.1800(5) 0.0165(14) Uani 1 1 d . .
C25 C 0.1796(5) 0.7364(3) 0.2307(5) 0.0142(14) Uani 1 1 d . .
C26 C 0.0773(6) 0.7539(4) 0.2289(5) 0.0220(16) Uani 1 1 d . .
H26 H 0.0735 0.7917 0.2629 0.026 Uiso 1 1 calc R U
C27 C -0.0191(6) 0.7170(4) 0.1782(5) 0.0224(16) Uani 1 1 d . .
C28 C -0.0101(6) 0.6613(4) 0.1267(5) 0.0220(16) Uani 1 1 d . .
H28 H -0.0739 0.6359 0.0919 0.026 Uiso 1 1 calc R U
C29 C 0.0891(6) 0.6420(4) 0.1248(5) 0.0184(15) Uani 1 1 d . .
C30 C 0.2814(6) 0.7787(4) 0.2856(5) 0.0192(15) Uani 1 1 d . .
H30A H 0.2606 0.8175 0.3108 0.029 Uiso 1 1 calc R U
H30B H 0.3125 0.7918 0.2411 0.029 Uiso 1 1 calc R U
H30C H 0.3362 0.7539 0.3398 0.029 Uiso 1 1 calc R U
C31 C -0.1296(6) 0.7357(4) 0.1769(6) 0.0287(18) Uani 1 1 d . .
H31A H -0.1857 0.7040 0.1379 0.043 Uiso 1 1 calc R U
H31B H -0.1223 0.7359 0.2436 0.043 Uiso 1 1 calc R U
H31C H -0.1512 0.7791 0.1483 0.043 Uiso 1 1 calc R U
C32 C 0.0924(6) 0.5825(4) 0.0658(6) 0.0306(19) Uani 1 1 d . .
H32A H 0.1673 0.5764 0.0728 0.046 Uiso 1 1 calc R U
H32B H 0.0697 0.5439 0.0899 0.046 Uiso 1 1 calc R U
H32C H 0.0422 0.5892 -0.0030 0.046 Uiso 1 1 calc R U
C33 C 0.4734(6) 0.5186(4) 0.3525(6) 0.0225(16) Uani 1 1 d . .
H33A H 0.5367 0.5025 0.3479 0.027 Uiso 1 1 calc R U
H33B H 0.4809 0.5416 0.4089 0.027 Uiso 1 1 calc R U
C34 C 0.3659(6) 0.5080(4) 0.2737(5) 0.0232(16) Uani 1 1 d . .
H34 H 0.3040 0.5246 0.2802 0.028 Uiso 1 1 calc R U
C35 C 0.3464(6) 0.4720(4) 0.1814(6) 0.0264(17) Uani 1 1 d . .
C36 C 0.4382(7) 0.4671(4) 0.1483(6) 0.034(2) Uani 1 1 d . .
H36A H 0.5011 0.4933 0.1913 0.051 Uiso 1 1 calc R U
H36B H 0.4610 0.4216 0.1510 0.051 Uiso 1 1 calc R U
H36C H 0.4111 0.4831 0.0813 0.051 Uiso 1 1 calc R U
C37 C 0.2509(7) 0.4390(4) 0.1314(7) 0.036(2) Uani 1 1 d . .
H37A H 0.1962 0.4385 0.1544 0.043 Uiso 1 1 calc R U
H37B H 0.2391 0.4164 0.0734 0.043 Uiso 1 1 calc R U
C38 C 0.8981(8) 0.4847(5) 0.3735(6) 0.040(2) Uani 1 1 d . .
H38A H 0.9714 0.4927 0.3836 0.048 Uiso 1 1 calc R U
H38B H 0.8802 0.4854 0.4270 0.048 Uiso 1 1 calc R U
C39 C 0.8193(7) 0.4724(4) 0.2827(6) 0.0309(19) Uani 1 1 d . .
H39 H 0.7472 0.4647 0.2760 0.037 Uiso 1 1 calc R U
C40 C 0.8355(8) 0.4698(4) 0.1921(6) 0.0311(19) Uani 1 1 d . .
C41 C 0.9514(8) 0.4767(6) 0.2023(7) 0.054(3) Uani 1 1 d . .
H41A H 1.0027 0.4810 0.2713 0.081 Uiso 1 1 calc R U
H41B H 0.9705 0.4382 0.1752 0.081 Uiso 1 1 calc R U
H41C H 0.9561 0.5155 0.1669 0.081 Uiso 1 1 calc R U
C42 C 0.7473(8) 0.4631(4) 0.1046(7) 0.042(2) Uani 1 1 d . .
H42A H 0.6757 0.4600 0.1011 0.050 Uiso 1 1 calc R U
H42B H 0.7571 0.4614 0.0468 0.050 Uiso 1 1 calc R U
Fe1 Fe 0.41240(9) 0.61144(6) 0.30340(8) 0.0153(3) Uani 1 1 d . .
N1 N 0.3372(5) 0.6159(3) 0.3877(4) 0.0177(12) Uani 1 1 d . .
N2 N 0.5322(5) 0.6532(3) 0.4228(4) 0.0161(12) Uani 1 1 d . .
N3 N 0.4877(4) 0.6200(3) 0.2206(4) 0.0147(12) Uani 1 1 d . .
N4 N 0.2944(5) 0.6580(3) 0.1889(4) 0.0152(12) Uani 1 1 d . .

loop_
_atom_site_aniso_label
_atom_site_aniso_U_11
_atom_site_aniso_U_22
_atom_site_aniso_U_33
_atom_site_aniso_U_23
_atom_site_aniso_U_13
_atom_site_aniso_U_12
C1 0.019(4) 0.022(4) 0.016(3) 0.002(3) 0.006(3) -0.001(3)
C2 0.020(4) 0.023(4) 0.024(4) 0.001(3) 0.014(3) 0.000(3)
C3 0.021(4) 0.028(4) 0.022(4) 0.001(3) 0.013(3) -0.001(3)
C4 0.019(4) 0.030(4) 0.016(4) 0.000(3) 0.011(3) 0.001(3)
C5 0.011(3) 0.024(4) 0.014(3) 0.001(3) 0.005(3) 0.004(3)
C6 0.015(4) 0.018(3) 0.011(3) 0.002(3) 0.004(3) 0.003(3)
C7 0.007(3) 0.046(5) 0.018(4) -0.006(3) 0.006(3) -0.007(3)
C8 0.009(3) 0.024(4) 0.013(3) -0.002(3) 0.001(3) -0.001(3)
C9 0.010(3) 0.028(4) 0.015(3) -0.002(3) 0.002(3) -0.001(3)
C10 0.016(4) 0.026(4) 0.015(4) -0.002(3) 0.003(3) 0.005(3)
C11 0.009(3) 0.035(4) 0.014(3) -0.008(3) 0.004(3) -0.005(3)
C12 0.010(3) 0.023(4) 0.014(3) 0.001(3) 0.004(3) -0.005(3)
C13 0.020(4) 0.020(4) 0.012(3) -0.002(3) 0.005(3) 0.000(3)
C14 0.011(4) 0.036(5) 0.028(4) 0.008(3) 0.000(3) 0.003(3)
C15 0.014(4) 0.043(5) 0.021(4) -0.002(3) 0.007(3) 0.000(3)
C16 0.012(3) 0.023(4) 0.018(4) -0.001(3) 0.008(3) 0.003(3)
C17 0.024(4) 0.022(4) 0.009(3) 0.000(3) 0.005(3) -0.003(3)
C18 0.013(3) 0.028(4) 0.020(4) -0.005(3) 0.008(3) 0.002(3)
C19 0.027(4) 0.028(4) 0.019(4) 0.001(3) 0.015(3) -0.002(3)
C20 0.021(4) 0.028(4) 0.010(3) -0.002(3) 0.006(3) -0.001(3)
C21 0.023(4) 0.018(4) 0.014(3) -0.001(3) 0.010(3) -0.001(3)
C22 0.012(3) 0.025(4) 0.012(3) 0.001(3) 0.001(3) 0.000(3)
C23 0.017(4) 0.026(4) 0.019(4) 0.006(3) 0.005(3) 0.003(3)
C24 0.009(3) 0.026(4) 0.012(3) 0.000(3) 0.002(3) 0.005(3)
C25 0.009(3) 0.023(4) 0.007(3) 0.005(3) 0.001(3) 0.001(3)
C26 0.019(4) 0.032(4) 0.017(4) 0.001(3) 0.009(3) 0.007(3)
C27 0.008(3) 0.034(4) 0.024(4) 0.005(3) 0.006(3) 0.000(3)
C28 0.010(4) 0.032(4) 0.020(4) 0.002(3) 0.004(3) -0.006(3)
C29 0.008(3) 0.028(4) 0.013(3) -0.002(3) -0.002(3) -0.002(3)
C30 0.018(4) 0.020(4) 0.022(4) -0.001(3) 0.010(3) -0.001(3)
C31 0.014(4) 0.049(5) 0.023(4) 0.008(4) 0.008(3) 0.001(3)
C32 0.014(4) 0.035(5) 0.041(5) -0.010(4) 0.010(4) -0.006(3)
C33 0.013(4) 0.027(4) 0.026(4) 0.005(3) 0.007(3) 0.005(3)
C34 0.020(4) 0.023(4) 0.027(4) 0.004(3) 0.010(3) 0.004(3)
C35 0.019(4) 0.030(4) 0.025(4) 0.003(3) 0.004(3) 0.002(3)
C36 0.040(5) 0.033(5) 0.031(5) -0.010(4) 0.018(4) -0.007(4)
C37 0.022(4) 0.040(5) 0.037(5) -0.002(4) 0.005(4) 0.002(4)
C38 0.045(6) 0.046(6) 0.028(5) 0.005(4) 0.015(4) -0.007(4)
C39 0.028(4) 0.038(5) 0.030(4) 0.004(4) 0.015(4) -0.001(4)
C40 0.049(5) 0.025(4) 0.023(4) 0.002(3) 0.018(4) 0.005(4)
C41 0.040(6) 0.085(8) 0.043(6) -0.020(5) 0.024(5) -0.025(5)
C42 0.052(6) 0.039(5) 0.035(5) -0.001(4) 0.019(5) 0.005(4)
Fe1 0.0084(5) 0.0242(6) 0.0130(5) 0.0018(5) 0.0045(4) 0.0005(5)
N1 0.011(3) 0.022(3) 0.017(3) 0.002(2) 0.004(2) -0.003(2)
N2 0.016(3) 0.019(3) 0.017(3) 0.005(2) 0.010(2) 0.004(2)
N3 0.005(3) 0.020(3) 0.015(3) -0.001(2) 0.000(2) 0.001(2)
N4 0.014(3) 0.018(3) 0.016(3) -0.002(2) 0.008(2) -0.005(2)

loop_
_atom_type_symbol
_atom_type_description
_atom_type_scat_dispersion_real
_atom_type_scat_dispersion_imag
_atom_type_scat_source
C C 0.0181 0.0091 'International Tables Vol C Tables 4.2.6.8 and 6.1.1.4'
H H 0.0000 0.0000 'International Tables Vol C Tables 4.2.6.8 and 6.1.1.4'
Fe Fe -1.1336 3.1974 'International Tables Vol C Tables 4.2.6.8 and 6.1.1.4'
N N 0.0311 0.0180 'International Tables Vol C Tables 4.2.6.8 and 6.1.1.4'

loop_
_geom_angle_atom_site_label_1
_geom_angle_atom_site_label_2
_geom_angle_atom_site_label_3
_geom_angle
N1 C1 C2 124.0(7)
N1 C1 H1 118.0
C2 C1 H1 118.0
C1 C2 C3 119.4(7)
C1 C2 H2 120.3
C3 C2 H2 120.3
C4 C3 C2 118.4(7)
C4 C3 H3 120.8
C2 C3 H3 120.8
C3 C4 C5 120.6(7)
C3 C4 H4 119.7
C5 C4 H4 119.7
N1 C5 C6 114.0(6)
N1 C5 C4 121.3(6)
C6 C5 C4 124.8(6)
N2 C6 C5 114.0(6)
N2 C6 C7 124.5(6)
C5 C6 C7 121.6(6)
C6 C7 H7A 109.5
C6 C7 H7B 109.5
H7A C7 H7B 109.5
C6 C7 H7C 109.5
H7A C7 H7C 109.5
H7B C7 H7C 109.5
C13 C8 C9 119.0(6)
C13 C8 N2 119.7(6)
C9 C8 N2 121.3(6)
C10 C9 C8 118.3(7)
C10 C9 C14 119.6(6)
C8 C9 C14 122.1(6)
C9 C10 C11 123.7(7)
C9 C10 H10 118.2
C11 C10 H10 118.2
C10 C11 C12 116.8(6)
C10 C11 C15 121.2(7)
C12 C11 C15 122.0(7)
C13 C12 C11 121.6(7)
C13 C12 H12 119.2
C11 C12 H12 119.2
C12 C13 C8 120.5(7)
C12 C13 C16 119.6(6)
C8 C13 C16 119.9(6)
C9 C14 H14A 109.5
C9 C14 H14B 109.5
H14A C14 H14B 109.5
C9 C14 H14C 109.5
H14A C14 H14C 109.5
H14B C14 H14C 109.5
C11 C15 H15A 109.5
C11 C15 H15B 109.5
H15A C15 H15B 109.5
C11 C15 H15C 109.5
H15A C15 H15C 109.5
H15B C15 H15C 109.5
C13 C16 H16A 109.5
C13 C16 H16B 109.5
H16A C16 H16B 109.5
C13 C16 H16C 109.5
H16A C16 H16C 109.5
H16B C16 H16C 109.5
N3 C17 C18 124.9(6)
N3 C17 H17 117.6
C18 C17 H17 117.6
C17 C18 C19 118.4(7)
C17 C18 H18 120.8
C19 C18 H18 120.8
C20 C19 C18 119.1(7)
C20 C19 H19 120.4
C18 C19 H19 120.4
C19 C20 C21 120.4(7)
C19 C20 H20 119.8
C21 C20 H20 119.8
N3 C21 C22 113.6(6)
N3 C21 C20 121.2(6)
C22 C21 C20 125.1(6)
N4 C22 C21 113.9(6)
N4 C22 C23 124.9(6)
C21 C22 C23 121.2(6)
C22 C23 H23A 109.5
C22 C23 H23B 109.5
H23A C23 H23B 109.5
C22 C23 H23C 109.5
H23A C23 H23C 109.5
H23B C23 H23C 109.5
C29 C24 C25 119.7(6)
C29 C24 N4 121.3(6)
C25 C24 N4 118.9(6)
C26 C25 C24 119.2(6)
C26 C25 C30 120.3(6)
C24 C25 C30 120.5(6)
C27 C26 C25 122.3(7)
C27 C26 H26 118.8
C25 C26 H26 118.8
C26 C27 C28 116.9(6)
C26 C27 C31 122.2(7)
C28 C27 C31 120.8(7)
C29 C28 C27 123.3(7)
C29 C28 H28 118.4
C27 C28 H28 118.4
C28 C29 C24 118.5(7)
C28 C29 C32 120.6(6)
C24 C29 C32 121.0(6)
C25 C30 H30A 109.5
C25 C30 H30B 109.5
H30A C30 H30B 109.5
C25 C30 H30C 109.5
H30A C30 H30C 109.5
H30B C30 H30C 109.5
C27 C31 H31A 109.5
C27 C31 H31B 109.5
H31A C31 H31B 109.5
C27 C31 H31C 109.5
H31A C31 H31C 109.5
H31B C31 H31C 109.5
C29 C32 H32A 109.5
C29 C32 H32B 109.5
H32A C32 H32B 109.5
C29 C32 H32C 109.5
H32A C32 H32C 109.5
H32B C32 H32C 109.5
C34 C33 Fe1 75.1(4)
C34 C33 H33A 120.0
Fe1 C33 H33A 121.4
C34 C33 H33B 120.0
Fe1 C33 H33B 74.8
H33A C33 H33B 120.0
C33 C34 C35 123.6(7)
C33 C34 Fe1 65.8(4)
C35 C34 Fe1 125.6(5)
C33 C34 H34 118.2
C35 C34 H34 118.2
Fe1 C34 H34 79.5
C37 C35 C34 120.3(8)
C37 C35 C36 119.2(8)
C34 C35 C36 120.2(7)
C35 C36 H36A 109.5
C35 C36 H36B 109.5
H36A C36 H36B 109.5
C35 C36 H36C 109.5
H36A C36 H36C 109.5
H36B C36 H36C 109.5
C35 C37 H37A 120.0
C35 C37 H37B 120.0
H37A C37 H37B 120.0
C39 C38 H38A 120.0
C39 C38 H38B 120.0
H38A C38 H38B 120.0
C38 C39 C40 125.8(8)
C38 C39 H39 117.1
C40 C39 H39 117.1
C42 C40 C39 119.6(8)
C42 C40 C41 122.5(8)
C39 C40 C41 117.8(8)
C40 C41 H41A 109.5
C40 C41 H41B 109.5
H41A C41 H41B 109.5
C40 C41 H41C 109.5
H41A C41 H41C 109.5
H41B C41 H41C 109.5
C40 C42 H42A 120.0
C40 C42 H42B 120.0
H42A C42 H42B 120.0
N3 Fe1 N1 172.2(2)
N3 Fe1 N4 80.6(2)
N1 Fe1 N4 96.0(2)
N3 Fe1 N2 96.1(2)
N1 Fe1 N2 80.2(2)
N4 Fe1 N2 126.5(2)
N3 Fe1 C33 94.5(3)
N1 Fe1 C33 92.6(3)
N4 Fe1 C33 141.6(3)
N2 Fe1 C33 91.8(3)
N3 Fe1 C34 97.8(3)
N1 Fe1 C34 89.8(3)
N4 Fe1 C34 103.5(3)
N2 Fe1 C34 129.6(3)
C33 Fe1 C34 39.1(3)
C1 N1 C5 116.3(6)
C1 N1 Fe1 127.9(5)
C5 N1 Fe1 115.9(4)
C6 N2 C8 118.5(6)
C6 N2 Fe1 115.3(5)
C8 N2 Fe1 125.7(4)
C17 N3 C21 115.8(6)
C17 N3 Fe1 128.1(5)
C21 N3 Fe1 116.1(4)
C22 N4 C24 117.7(6)
C22 N4 Fe1 115.6(5)
C24 N4 Fe1 126.6(4)

loop_
_geom_bond_atom_site_label_1
_geom_bond_atom_site_label_2
_geom_bond_distance
C1 N1 1.361(9)
C1 C2 1.364(9)
C1 H1 0.9300
C2 C3 1.412(10)
C2 H2 0.9300
C3 C4 1.347(10)
C3 H3 0.9300
C4 C5 1.416(9)
C4 H4 0.9300
C5 N1 1.385(9)
C5 C6 1.410(10)
C6 N2 1.345(9)
C6 C7 1.513(9)
C7 H7A 0.9600
C7 H7B 0.9600
C7 H7C 0.9600
C8 C13 1.408(10)
C8 C9 1.417(10)
C8 N2 1.434(9)
C9 C10 1.383(10)
C9 C14 1.505(10)
C10 C11 1.385(10)
C10 H10 0.9300
C11 C12 1.411(10)
C11 C15 1.506(10)
C12 C13 1.370(10)
C12 H12 0.9300
C13 C16 1.507(9)
C14 H14A 0.9600
C14 H14B 0.9600
C14 H14C 0.9600
C15 H15A 0.9600
C15 H15B 0.9600
C15 H15C 0.9600
C16 H16A 0.9600
C16 H16B 0.9600
C16 H16C 0.9600
C17 N3 1.354(9)
C17 C18 1.385(9)
C17 H17 0.9300
C18 C19 1.398(10)
C18 H18 0.9300
C19 C20 1.354(10)
C19 H19 0.9300
C20 C21 1.420(9)
C20 H20 0.9300
C21 N3 1.392(9)
C21 C22 1.414(10)
C22 N4 1.340(9)
C22 C23 1.505(9)
C23 H23A 0.9600
C23 H23B 0.9600
C23 H23C 0.9600
C24 C29 1.402(10)
C24 C25 1.409(10)
C24 N4 1.443(8)
C25 C26 1.391(10)
C25 C30 1.501(9)
C26 C27 1.383(10)
C26 H26 0.9300
C27 C28 1.396(11)
C27 C31 1.504(10)
C28 C29 1.383(10)
C28 H28 0.9300
C29 C32 1.501(10)
C30 H30A 0.9600
C30 H30B 0.9600
C30 H30C 0.9600
C31 H31A 0.9600
C31 H31B 0.9600
C31 H31C 0.9600
C32 H32A 0.9600
C32 H32B 0.9600
C32 H32C 0.9600
C33 C34 1.413(10)
C33 Fe1 2.044(7)
C33 H33A 0.9300
C33 H33B 0.9300
C34 C35 1.478(11)
C34 Fe1 2.165(8)
C34 H34 0.9300
C35 C37 1.333(11)
C35 C36 1.506(11)
C36 H36A 0.9600
C36 H36B 0.9600
C36 H36C 0.9600
C37 H37A 0.9300
C37 H37B 0.9300
C38 C39 1.325(12)
C38 H38A 0.9300
C38 H38B 0.9300
C39 C40 1.463(11)
C39 H39 0.9300
C40 C42 1.326(12)
C40 C41 1.484(12)
C41 H41A 0.9600
C41 H41B 0.9600
C41 H41C 0.9600
C42 H42A 0.9300
C42 H42B 0.9300
Fe1 N3 1.909(6)
Fe1 N1 1.922(6)
Fe1 N4 1.980(6)
Fe1 N2 1.985(6)

loop_
_geom_torsion_atom_site_label_1
_geom_torsion_atom_site_label_2
_geom_torsion_atom_site_label_3
_geom_torsion_atom_site_label_4
_geom_torsion
N1 C1 C2 C3 -3.3(11)
C1 C2 C3 C4 2.4(11)
C2 C3 C4 C5 0.6(11)
C3 C4 C5 N1 -2.9(11)
C3 C4 C5 C6 175.7(7)
N1 C5 C6 N2 1.4(9)
C4 C5 C6 N2 -177.3(7)
N1 C5 C6 C7 -179.7(6)
C4 C5 C6 C7 1.6(11)
C13 C8 C9 C10 -2.0(10)
N2 C8 C9 C10 175.1(6)
C13 C8 C9 C14 -179.8(7)
N2 C8 C9 C14 -2.7(11)
C8 C9 C10 C11 0.2(11)
C14 C9 C10 C11 178.0(7)
C9 C10 C11 C12 1.5(10)
C9 C10 C11 C15 179.7(7)
C10 C11 C12 C13 -1.5(10)
C15 C11 C12 C13 -179.7(7)
C11 C12 C13 C8 -0.2(10)
C11 C12 C13 C16 -179.3(6)
C9 C8 C13 C12 2.0(10)
N2 C8 C13 C12 -175.1(6)
C9 C8 C13 C16 -178.9(6)
N2 C8 C13 C16 4.0(10)
N3 C17 C18 C19 -1.7(11)
C17 C18 C19 C20 1.0(11)
C18 C19 C20 C21 1.5(11)
C19 C20 C21 N3 -3.5(11)
C19 C20 C21 C22 175.6(7)
N3 C21 C22 N4 1.4(9)
C20 C21 C22 N4 -177.9(7)
N3 C21 C22 C23 179.1(6)
C20 C21 C22 C23 -0.1(11)
C29 C24 C25 C26 2.9(10)
N4 C24 C25 C26 -174.9(6)
C29 C24 C25 C30 -176.6(6)
N4 C24 C25 C30 5.5(9)
C24 C25 C26 C27 -0.5(11)
C30 C25 C26 C27 179.1(7)
C25 C26 C27 C28 -1.1(11)
C25 C26 C27 C31 179.6(7)
C26 C27 C28 C29 0.2(11)
C31 C27 C28 C29 179.6(7)
C27 C28 C29 C24 2.2(11)
C27 C28 C29 C32 -178.4(7)
C25 C24 C29 C28 -3.7(10)
N4 C24 C29 C28 174.1(6)
C25 C24 C29 C32 176.9(7)
N4 C24 C29 C32 -5.3(11)
Fe1 C33 C34 C35 117.9(7)
C33 C34 C35 C37 150.9(8)
Fe1 C34 C35 C37 -126.5(8)
C33 C34 C35 C36 -23.5(11)
Fe1 C34 C35 C36 59.1(9)
C38 C39 C40 C42 -173.8(9)
C38 C39 C40 C41 4.7(14)
C2 C1 N1 C5 1.1(10)
C2 C1 N1 Fe1 179.0(6)
C6 C5 N1 C1 -176.7(6)
C4 C5 N1 C1 2.1(10)
C6 C5 N1 Fe1 5.1(8)
C4 C5 N1 Fe1 -176.1(5)
C5 C6 N2 C8 -178.7(6)
C7 C6 N2 C8 2.4(10)
C5 C6 N2 Fe1 -7.0(8)
C7 C6 N2 Fe1 174.0(6)
C13 C8 N2 C6 -111.5(7)
C9 C8 N2 C6 71.4(9)
C13 C8 N2 Fe1 77.8(8)
C9 C8 N2 Fe1 -99.3(7)
C18 C17 N3 C21 -0.3(10)
C18 C17 N3 Fe1 -178.6(6)
C22 C21 N3 C17 -176.4(6)
C20 C21 N3 C17 2.9(10)
C22 C21 N3 Fe1 2.1(8)
C20 C21 N3 Fe1 -178.6(5)
C21 C22 N4 C24 178.3(6)
C23 C22 N4 C24 0.6(10)
C21 C22 N4 Fe1 -4.2(8)
C23 C22 N4 Fe1 178.2(6)
C29 C24 N4 C22 77.0(9)
C25 C24 N4 C22 -105.2(7)
C29 C24 N4 Fe1 -100.3(7)
C25 C24 N4 Fe1 77.5(8)
